data_7061311
loop_
_publ_author_name
'Gharpure, Santosh J.'
'Jegadeesan, S.'
'Vishwakarma, Dharmendra S.'

_publ_section_title
;
 Total synthesis of myristinins A--F and
 3&#x2032;-hydroxy-5,7-dimethoxy-4-O-2&#x2032;-cycloflavan by iterative
 generation of o-quinone methides
;
_journal_issue 12
_journal_name_full 'New Journal of Chemistry'
_journal_page_first 5460
_journal_page_last 5463
_journal_paper_doi 10.1039/D2NJ00244B
_journal_volume 46
_journal_year 2022
_chemical_formula_moiety '0.4(C25 H26 O5)'
_chemical_formula_sum 'C10 H10.4 O2'
_chemical_formula_weight 162.58
_space_group_crystal_system triclinic
_space_group_IT_number 2
_space_group_name_Hall '-P 1'
_space_group_name_H-M_alt 'P -1'
_atom_sites_solution_hydrogens geom
_audit_creation_date 2021-06-17
_audit_creation_method
;
Olex2 1.3-ac4
(compiled 2019.04.23 svn.r3594 for Rigaku Oxford Diffraction, GUI svn.r5739)
;
_audit_update_record
;
2021-07-16 deposited with the CCDC.	2022-02-21 downloaded from the CCDC.
;
_cell_angle_alpha 101.064(6)
_cell_angle_beta 106.529(6)
_cell_angle_gamma 104.988(6)
_cell_formula_units_Z 5
_cell_length_a 9.1365(7)
_cell_length_b 10.0584(7)
_cell_length_c 13.1688(9)
_cell_measurement_reflns_used 2652
_cell_measurement_temperature 150
_cell_measurement_theta_max 29.7390
_cell_measurement_theta_min 2.1940
_cell_volume 1073.67(15)
_computing_cell_refinement 'CrysAlisPro 1.171.39.46 (Rigaku OD, 2018)'
_computing_data_collection 'CrysAlisPro 1.171.39.46 (Rigaku OD, 2018)'
_computing_data_reduction 'CrysAlisPro 1.171.39.46 (Rigaku OD, 2018)'
_computing_molecular_graphics 'Olex2 (Dolomanov et al., 2009)'
_computing_publication_material 'Olex2 (Dolomanov et al., 2009)'
_computing_structure_refinement 'ShelXL (Sheldrick, 2015)'
_computing_structure_solution 'ShelXT (Sheldrick, 2015)'
_diffrn_ambient_temperature 150
_diffrn_measured_fraction_theta_full 0.984
_diffrn_measured_fraction_theta_max 0.984
_diffrn_measurement_details
;
List of Runs (angles in degrees, time in seconds):

  # Type    Start    End  Width  t~exp~   \w     \q     \k     \f   Frames
#--------------------------------------------------------------------------
  1  \w   -110.00  70.00   0.50    8.00    --  -20.00   0.00 -36.00  360
  2  \w    -71.00  19.00   0.50    8.00    --  -20.00 -72.00 108.00  180
  3  \w    -69.00  -1.00   0.50    8.00    --  -20.00 -72.00 -36.00  136
;
_diffrn_measurement_device 'abstract diffractometer'
_diffrn_measurement_device_type 'dtrek-CrysAlisPro-abstract goniometer imported rigaku-d*trek images'
_diffrn_measurement_method '\w scans'
_diffrn_radiation_type MoK\a
_diffrn_radiation_wavelength 0.71073
_diffrn_reflns_av_R_equivalents 0.0559
_diffrn_reflns_av_unetI/netI 0.0946
_diffrn_reflns_Laue_measured_fraction_full 0.984
_diffrn_reflns_Laue_measured_fraction_max 0.984
_diffrn_reflns_limit_h_max 10
_diffrn_reflns_limit_h_min -10
_diffrn_reflns_limit_k_max 11
_diffrn_reflns_limit_k_min -11
_diffrn_reflns_limit_l_max 15
_diffrn_reflns_limit_l_min -12
_diffrn_reflns_number 6967
_diffrn_reflns_point_group_measured_fraction_full 0.984
_diffrn_reflns_point_group_measured_fraction_max 0.984
_diffrn_reflns_theta_full 24.996
_diffrn_reflns_theta_max 24.996
_diffrn_reflns_theta_min 2.188
_exptl_absorpt_coefficient_mu 0.087
_exptl_absorpt_correction_T_max 1.00000
_exptl_absorpt_correction_T_min 0.77779
_exptl_absorpt_correction_type multi-scan
_exptl_absorpt_process_details
;
CrysAlisPro 1.171.39.46 (Rigaku Oxford Diffraction, 2018)
Empirical absorption correction using spherical harmonics,
 implemented in SCALE3 ABSPACK scaling algorithm.
;
_exptl_crystal_colour colourless
_exptl_crystal_colour_primary colourless
_exptl_crystal_density_diffrn 1.257
_exptl_crystal_description block
_exptl_crystal_F_000 432
_exptl_crystal_size_max 0.205
_exptl_crystal_size_mid 0.136
_exptl_crystal_size_min 0.052
_refine_diff_density_max 0.711
_refine_diff_density_min -0.523
_refine_diff_density_rms 0.106
_refine_ls_extinction_method none
_refine_ls_goodness_of_fit_ref 1.053
_refine_ls_hydrogen_treatment constr
_refine_ls_matrix_type full
_refine_ls_number_parameters 275
_refine_ls_number_reflns 3720
_refine_ls_number_restraints 0
_refine_ls_restrained_S_all 1.053
_refine_ls_R_factor_all 0.1183
_refine_ls_R_factor_gt 0.0743
_refine_ls_shift/su_max 0.000
_refine_ls_shift/su_mean 0.000
_refine_ls_structure_factor_coef Fsqd
_refine_ls_weighting_details 'w=1/[\s^2^(Fo^2^)+(0.1023P)^2^+0.2519P] where P=(Fo^2^+2Fc^2^)/3'
_refine_ls_weighting_scheme calc
_refine_ls_wR_factor_gt 0.1782
_refine_ls_wR_factor_ref 0.2269
_reflns_Friedel_coverage 0.000
_reflns_number_gt 2308
_reflns_number_total 3720
_reflns_threshold_expression 'I > 2\s(I)'
_cod_data_source_file d2nj00244b2.cif
_cod_data_source_block sjg-jsm-06-40_mo
_cod_depositor_comments 'Adding full bibliography for 7061308--7061314.cif.'
_cod_original_cell_volume 1073.67(14)
_cod_original_formula_sum 'C10 H10.40 O2'
_cod_database_code 7061311
_shelx_shelxl_version_number 2018/3
_shelx_space_group_comment
;
The symmetry employed for this shelxl refinement is uniquely defined
by the following loop, which should always be used as a source of
symmetry information in preference to the above space-group names.
They are only intended as comments.
;
_shelx_estimated_absorpt_t_max 0.995
_shelx_estimated_absorpt_t_min 0.982
_olex2_refinement_description
;
1. Fixed Uiso
 At 1.2 times of:
  All C(H) groups, All C(H,H) groups
 At 1.5 times of:
  All C(H,H,H) groups
2.a Ternary CH refined with riding coordinates:
 C00M(H00M), C00R(H00R)
2.b Secondary CH2 refined with riding coordinates:
 C00Q(H00L,H00N)
2.c Aromatic/amide H refined with riding coordinates:
 C008(H008), C009(H009), C00C(H00C), C00D(H00D), C00E(H00E), C00H(H00H),
 C00J(H00K), C00O(H00O), C00P(H00P), C00S(H00S)
2.d Idealised Me refined as rotating group:
 C00G(H00A,H00B,H00F), C00I(H00G,H00I,H00J), C00T(H00Q,H00T,H00U), C00U(H00V,
 H00W,H00X)
;
_olex2_submission_special_instructions 'No special instructions were received'
_oxdiff_exptl_absorpt_empirical_details
;
Empirical correction (ABSPACK) includes:
- Absorption correction using spherical harmonics
- Frame scaling
- Detector area scaling
;

loop_
_space_group_symop_operation_xyz
'x, y, z'
'-x, -y, -z'

loop_
_atom_site_label
_atom_site_type_symbol
_atom_site_fract_x
_atom_site_fract_y
_atom_site_fract_z
_atom_site_U_iso_or_equiv
_atom_site_adp_type
_atom_site_occupancy
_atom_site_site_symmetry_order
_atom_site_calc_flag
_atom_site_refinement_flags_posn
_atom_site_refinement_flags_adp
_atom_site_refinement_flags_occupancy
_atom_site_disorder_assembly
_atom_site_disorder_group
O001 O 0.3193(3) 0.9248(2) 0.8893(2) 0.0312(6) Uani 1 1 d . . . . .
O002 O 0.8436(3) 0.6611(2) 0.7721(2) 0.0321(6) Uani 1 1 d . . . . .
O003 O 0.2913(3) 0.3484(2) 0.8273(2) 0.0310(6) Uani 1 1 d . . . . .
O004 O 0.2439(3) 0.5410(2) 0.5924(2) 0.0402(7) Uani 1 1 d . . . . .
O005 O 0.2078(4) 0.9767(3) 0.5184(2) 0.0594(9) Uani 1 1 d . . . . .
C006 C 0.7026(4) 0.5920(3) 0.7869(3) 0.0258(8) Uani 1 1 d . . . . .
C007 C 0.4263(4) 0.4370(3) 0.8165(3) 0.0237(7) Uani 1 1 d . . . . .
C008 C 0.2647(4) 0.9616(3) 0.7077(3) 0.0284(8) Uani 1 1 d . . . . .
H008 H 0.266233 1.056583 0.735350 0.034 Uiso 1 1 calc R . . . .
C009 C 0.2292(5) 0.7638(4) 0.5554(3) 0.0430(10) Uani 1 1 d . . . . .
H009 H 0.208116 0.725207 0.478911 0.052 Uiso 1 1 calc R . . . .
C00A C 0.2908(4) 0.8758(3) 0.7779(3) 0.0237(7) Uani 1 1 d . . . . .
C00B C 0.2532(4) 0.6815(3) 0.6276(3) 0.0325(9) Uani 1 1 d . . . . .
C00C C 0.5864(4) 0.6537(3) 0.7978(3) 0.0241(7) Uani 1 1 d . . . . .
H00C H 0.602760 0.750310 0.796141 0.029 Uiso 1 1 calc R . . . .
C00D C 0.5445(4) 0.3753(3) 0.8068(3) 0.0327(9) Uani 1 1 d . . . . .
H00D H 0.529984 0.279417 0.810214 0.039 Uiso 1 1 calc R . . . .
C00E C -0.2550(4) 0.1109(4) 0.8337(4) 0.0406(10) Uani 1 1 d . . . . .
H00E H -0.355098 0.046607 0.828753 0.049 Uiso 1 1 calc R . . . .
C00F C 0.2365(5) 0.9049(4) 0.5972(3) 0.0392(10) Uani 1 1 d . . . . .
C00G C 0.8696(4) 0.8047(4) 0.7681(4) 0.0390(10) Uani 1 1 d . . . . .
H00A H 0.778659 0.808366 0.708814 0.058 Uiso 1 1 calc GR . . . .
H00B H 0.970117 0.840241 0.753844 0.058 Uiso 1 1 calc GR . . . .
H00F H 0.878192 0.864780 0.839010 0.058 Uiso 1 1 calc GR . . . .
C00H C -0.0063(5) 0.2989(4) 0.9412(3) 0.0395(10) Uani 1 1 d . . . . .
H00H H 0.065334 0.362936 1.011111 0.047 Uiso 1 1 calc R . . . .
C00I C 0.3181(5) 1.0667(3) 0.9315(3) 0.0350(9) Uani 1 1 d . . . . .
H00G H 0.215696 1.075864 0.889533 0.052 Uiso 1 1 calc GR . . . .
H00I H 0.408403 1.137251 0.924369 0.052 Uiso 1 1 calc GR . . . .
H00J H 0.329478 1.083918 1.009653 0.052 Uiso 1 1 calc GR . . . .
C00J C 0.6814(4) 0.4523(4) 0.7925(3) 0.0319(9) Uani 1 1 d . . . . .
H00K H 0.761293 0.409904 0.786314 0.038 Uiso 1 1 calc R . . . .
C00K C 0.4461(4) 0.5763(3) 0.8111(3) 0.0242(8) Uani 1 1 d . . . . .
C00L C 0.2862(4) 0.7347(3) 0.7405(3) 0.0226(7) Uani 1 1 d . . . . .
C00M C 0.3173(4) 0.6440(3) 0.8197(3) 0.0255(8) Uani 1 1 d . . . . .
H00M H 0.357732 0.709793 0.896396 0.031 Uiso 1 1 calc R . . . .
C00N C 0.0339(4) 0.3029(4) 0.8479(3) 0.0337(9) Uani 1 1 d . . . . .
C00O C -0.2149(5) 0.1121(4) 0.7388(3) 0.0418(10) Uani 1 1 d . . . . .
H00O H -0.286289 0.047025 0.669241 0.050 Uiso 1 1 calc R . . . .
C00P C -0.1497(5) 0.2023(4) 0.9330(4) 0.0443(11) Uani 1 1 d . . . . .
H00P H -0.175512 0.199517 0.997663 0.053 Uiso 1 1 calc R . . . .
C00Q C 0.1605(4) 0.5272(4) 0.8059(4) 0.0405(10) Uani 1 1 d . . . . .
H00L H 0.092984 0.573322 0.836795 0.049 Uiso 1 1 calc R . . . .
H00N H 0.099182 0.480320 0.726071 0.049 Uiso 1 1 calc R . . . .
C00R C 0.1873(5) 0.4183(4) 0.8592(4) 0.0491(12) Uani 1 1 d . . . . .
H00R H 0.242726 0.468853 0.940033 0.059 Uiso 1 1 calc R . . . .
C00S C -0.0699(5) 0.2093(4) 0.7474(3) 0.0401(10) Uani 1 1 d . . . . .
H00S H -0.042387 0.211011 0.683231 0.048 Uiso 1 1 calc R . . . .
C00T C 0.2223(6) 0.4848(4) 0.4790(3) 0.0576(13) Uani 1 1 d . . . . .
H00Q H 0.118449 0.486061 0.431877 0.086 Uiso 1 1 calc GR . . . .
H00T H 0.223390 0.385840 0.465487 0.086 Uiso 1 1 calc GR . . . .
H00U H 0.310423 0.543950 0.461818 0.086 Uiso 1 1 calc GR . . . .
C00U C 0.2152(7) 1.1214(4) 0.5541(4) 0.0718(16) Uani 1 1 d . . . . .
H00V H 0.186622 1.157820 0.489847 0.108 Uiso 1 1 calc GR . . . .
H00W H 0.325249 1.180075 0.604212 0.108 Uiso 1 1 calc GR . . . .
H00X H 0.138923 1.126377 0.592887 0.108 Uiso 1 1 calc GR . . . .

loop_
_atom_site_aniso_label
_atom_site_aniso_U_11
_atom_site_aniso_U_22
_atom_site_aniso_U_33
_atom_site_aniso_U_23
_atom_site_aniso_U_13
_atom_site_aniso_U_12
O001 0.0478(16) 0.0226(12) 0.0341(15) 0.0104(11) 0.0222(13) 0.0188(11)
O002 0.0254(13) 0.0277(13) 0.0508(17) 0.0143(12) 0.0211(13) 0.0106(10)
O003 0.0272(13) 0.0266(12) 0.0520(17) 0.0202(12) 0.0217(12) 0.0143(10)
O004 0.0620(18) 0.0279(13) 0.0285(15) 0.0018(11) 0.0088(13) 0.0239(13)
O005 0.116(3) 0.0385(16) 0.0333(17) 0.0183(14) 0.0213(18) 0.0404(17)
C006 0.0236(18) 0.0279(18) 0.027(2) 0.0080(15) 0.0104(16) 0.0087(14)
C007 0.0181(17) 0.0227(17) 0.032(2) 0.0091(15) 0.0095(15) 0.0070(13)
C008 0.036(2) 0.0216(17) 0.030(2) 0.0092(16) 0.0125(17) 0.0109(15)
C009 0.068(3) 0.033(2) 0.032(2) 0.0051(18) 0.015(2) 0.029(2)
C00A 0.0227(17) 0.0228(17) 0.030(2) 0.0075(15) 0.0153(16) 0.0082(14)
C00B 0.039(2) 0.0234(18) 0.037(2) 0.0086(17) 0.0108(18) 0.0151(16)
C00C 0.0267(19) 0.0202(16) 0.0234(19) 0.0047(14) 0.0075(15) 0.0073(14)
C00D 0.032(2) 0.0217(17) 0.051(2) 0.0148(17) 0.0176(18) 0.0122(15)
C00E 0.031(2) 0.0255(19) 0.078(3) 0.024(2) 0.029(2) 0.0138(16)
C00F 0.053(2) 0.032(2) 0.035(2) 0.0142(18) 0.012(2) 0.0176(18)
C00G 0.029(2) 0.032(2) 0.061(3) 0.0139(19) 0.024(2) 0.0093(16)
C00H 0.046(2) 0.027(2) 0.040(2) 0.0123(18) 0.007(2) 0.0105(17)
C00I 0.055(2) 0.0213(18) 0.035(2) 0.0067(16) 0.0213(19) 0.0182(17)
C00J 0.0253(19) 0.0298(19) 0.048(2) 0.0127(17) 0.0179(18) 0.0142(15)
C00K 0.0214(17) 0.0250(17) 0.029(2) 0.0084(15) 0.0107(16) 0.0103(14)
C00L 0.0239(18) 0.0197(17) 0.0263(19) 0.0070(14) 0.0084(15) 0.0108(14)
C00M 0.0280(19) 0.0164(16) 0.035(2) 0.0077(15) 0.0159(17) 0.0073(14)
C00N 0.031(2) 0.0263(19) 0.057(3) 0.0186(19) 0.022(2) 0.0182(16)
C00O 0.050(3) 0.0220(19) 0.042(2) 0.0050(17) 0.003(2) 0.0108(18)
C00P 0.068(3) 0.032(2) 0.052(3) 0.020(2) 0.039(3) 0.023(2)
C00Q 0.034(2) 0.0251(19) 0.075(3) 0.021(2) 0.030(2) 0.0134(16)
C00R 0.039(2) 0.036(2) 0.091(4) 0.031(2) 0.038(2) 0.0183(18)
C00S 0.075(3) 0.030(2) 0.039(2) 0.0217(19) 0.038(2) 0.029(2)
C00T 0.105(4) 0.035(2) 0.038(3) 0.0030(19) 0.024(3) 0.038(2)
C00U 0.134(5) 0.035(2) 0.050(3) 0.020(2) 0.022(3) 0.041(3)

loop_
_atom_type_symbol
_atom_type_description
_atom_type_scat_dispersion_real
_atom_type_scat_dispersion_imag
_atom_type_scat_source
C C 0.0033 0.0016 'International Tables Vol C Tables 4.2.6.8 and 6.1.1.4'
H H 0.0000 0.0000 'International Tables Vol C Tables 4.2.6.8 and 6.1.1.4'
O O 0.0106 0.0060 'International Tables Vol C Tables 4.2.6.8 and 6.1.1.4'

loop_
_geom_angle_atom_site_label_1
_geom_angle_atom_site_label_2
_geom_angle_atom_site_label_3
_geom_angle
_geom_angle_site_symmetry_1
_geom_angle_site_symmetry_3
_geom_angle_publ_flag
C00A O001 C00I 118.1(2) . . ?
C006 O002 C00G 117.0(2) . . ?
C007 O003 C00R 115.5(2) . . ?
C00B O004 C00T 117.6(3) . . ?
C00F O005 C00U 117.7(3) . . ?
O002 C006 C00C 124.5(3) . . ?
O002 C006 C00J 115.9(3) . . ?
C00J C006 C00C 119.6(3) . . ?
O003 C007 C00D 115.7(3) . . ?
O003 C007 C00K 124.1(3) . . ?
C00K C007 C00D 120.2(3) . . ?
C00A C008 H008 120.9 . . ?
C00F C008 H008 120.9 . . ?
C00F C008 C00A 118.2(3) . . ?
C00B C009 H009 120.7 . . ?
C00B C009 C00F 118.6(4) . . ?
C00F C009 H009 120.7 . . ?
O001 C00A C008 121.6(3) . . ?
O001 C00A C00L 115.6(3) . . ?
C008 C00A C00L 122.8(3) . . ?
O004 C00B C009 122.0(3) . . ?
O004 C00B C00L 115.5(3) . . ?
C009 C00B C00L 122.5(3) . . ?
C006 C00C H00C 119.4 . . ?
C006 C00C C00K 121.2(3) . . ?
C00K C00C H00C 119.4 . . ?
C007 C00D H00D 119.7 . . ?
C00J C00D C007 120.5(3) . . ?
C00J C00D H00D 119.7 . . ?
C00O C00E H00E 120.2 . . ?
C00P C00E H00E 120.2 . . ?
C00P C00E C00O 119.5(3) . . ?
O005 C00F C008 124.7(3) . . ?
O005 C00F C009 114.1(3) . . ?
C008 C00F C009 121.3(3) . . ?
O002 C00G H00A 109.5 . . ?
O002 C00G H00B 109.5 . . ?
O002 C00G H00F 109.5 . . ?
H00A C00G H00B 109.5 . . ?
H00A C00G H00F 109.5 . . ?
H00B C00G H00F 109.5 . . ?
C00N C00H H00H 119.9 . . ?
C00P C00H H00H 119.9 . . ?
C00P C00H C00N 120.1(4) . . ?
O001 C00I H00G 109.5 . . ?
O001 C00I H00I 109.5 . . ?
O001 C00I H00J 109.5 . . ?
H00G C00I H00I 109.5 . . ?
H00G C00I H00J 109.5 . . ?
H00I C00I H00J 109.5 . . ?
C006 C00J H00K 120.1 . . ?
C00D C00J C006 119.9(3) . . ?
C00D C00J H00K 120.1 . . ?
C007 C00K C00C 118.7(3) . . ?
C007 C00K C00M 120.7(3) . . ?
C00C C00K C00M 120.6(3) . . ?
C00A C00L C00M 121.5(3) . . ?
C00B C00L C00A 116.6(3) . . ?
C00B C00L C00M 121.9(3) . . ?
C00K C00M C00L 113.9(3) . . ?
C00K C00M H00M 107.0 . . ?
C00K C00M C00Q 109.8(2) . . ?
C00L C00M H00M 107.0 . . ?
C00L C00M C00Q 111.7(3) . . ?
C00Q C00M H00M 107.0 . . ?
C00H C00N C00R 118.4(4) . . ?
C00S C00N C00H 119.4(3) . . ?
C00S C00N C00R 122.0(4) . . ?
C00E C00O H00O 120.3 . . ?
C00S C00O C00E 119.4(4) . . ?
C00S C00O H00O 120.3 . . ?
C00E C00P C00H 121.0(4) . . ?
C00E C00P H00P 119.5 . . ?
C00H C00P H00P 119.5 . . ?
C00M C00Q H00L 108.8 . . ?
C00M C00Q H00N 108.8 . . ?
H00L C00Q H00N 107.7 . . ?
C00R C00Q C00M 113.8(3) . . ?
C00R C00Q H00L 108.8 . . ?
C00R C00Q H00N 108.8 . . ?
O003 C00R C00N 107.9(3) . . ?
O003 C00R C00Q 114.9(3) . . ?
O003 C00R H00R 106.3 . . ?
C00N C00R H00R 106.3 . . ?
C00Q C00R C00N 114.6(3) . . ?
C00Q C00R H00R 106.3 . . ?
C00N C00S C00O 120.5(3) . . ?
C00N C00S H00S 119.7 . . ?
C00O C00S H00S 119.7 . . ?
O004 C00T H00Q 109.5 . . ?
O004 C00T H00T 109.5 . . ?
O004 C00T H00U 109.5 . . ?
H00Q C00T H00T 109.5 . . ?
H00Q C00T H00U 109.5 . . ?
H00T C00T H00U 109.5 . . ?
O005 C00U H00V 109.5 . . ?
O005 C00U H00W 109.5 . . ?
O005 C00U H00X 109.5 . . ?
H00V C00U H00W 109.5 . . ?
H00V C00U H00X 109.5 . . ?
H00W C00U H00X 109.5 . . ?

loop_
_geom_bond_atom_site_label_1
_geom_bond_atom_site_label_2
_geom_bond_distance
_geom_bond_site_symmetry_2
_geom_bond_publ_flag
O001 C00A 1.379(4) . ?
O001 C00I 1.433(4) . ?
O002 C006 1.383(4) . ?
O002 C00G 1.416(4) . ?
O003 C007 1.384(4) . ?
O003 C00R 1.426(4) . ?
O004 C00B 1.373(4) . ?
O004 C00T 1.428(4) . ?
O005 C00F 1.379(4) . ?
O005 C00U 1.419(5) . ?
C006 C00C 1.388(4) . ?
C006 C00J 1.387(4) . ?
C007 C00D 1.401(4) . ?
C007 C00K 1.385(4) . ?
C008 H008 0.9500 . ?
C008 C00A 1.393(4) . ?
C008 C00F 1.379(5) . ?
C009 H009 0.9500 . ?
C009 C00B 1.385(5) . ?
C009 C00F 1.397(5) . ?
C00A C00L 1.395(4) . ?
C00B C00L 1.394(5) . ?
C00C H00C 0.9500 . ?
C00C C00K 1.394(4) . ?
C00D H00D 0.9500 . ?
C00D C00J 1.375(4) . ?
C00E H00E 0.9500 . ?
C00E C00O 1.400(5) . ?
C00E C00P 1.358(6) . ?
C00G H00A 0.9800 . ?
C00G H00B 0.9800 . ?
C00G H00F 0.9800 . ?
C00H H00H 0.9500 . ?
C00H C00N 1.384(5) . ?
C00H C00P 1.376(5) . ?
C00I H00G 0.9800 . ?
C00I H00I 0.9800 . ?
C00I H00J 0.9800 . ?
C00J H00K 0.9500 . ?
C00K C00M 1.524(4) . ?
C00L C00M 1.526(4) . ?
C00M H00M 1.0000 . ?
C00M C00Q 1.538(4) . ?
C00N C00R 1.519(5) . ?
C00N C00S 1.372(5) . ?
C00O H00O 0.9500 . ?
C00O C00S 1.388(5) . ?
C00P H00P 0.9500 . ?
C00Q H00L 0.9900 . ?
C00Q H00N 0.9900 . ?
C00Q C00R 1.445(5) . ?
C00R H00R 1.0000 . ?
C00S H00S 0.9500 . ?
C00T H00Q 0.9800 . ?
C00T H00T 0.9800 . ?
C00T H00U 0.9800 . ?
C00U H00V 0.9800 . ?
C00U H00W 0.9800 . ?
C00U H00X 0.9800 . ?
